data_4075894
loop_
_publ_author_name
'Derrah, Eric J.'
'Marlinga, Jazmin C.'
'Mitra, Debbie'
'Friesen, Dawn M.'
'Hall, Shaun A.'
'McDonald, Robert'
'Rosenberg, Lisa'

_publ_section_title
;
 Electronic Control of Conformation in Mixed-Phosphine Complexes of the
 Ruthenium \h5-Indenyl Fragment
;
_journal_issue 24
_journal_name_full Organometallics
_journal_page_first 5817
_journal_paper_doi 10.1021/om050259w
_journal_volume 24
_journal_year 2005
_chemical_formula_moiety 'C39 H34 P2 Ru'
_chemical_formula_sum 'C39 H34 P2 Ru'
_chemical_formula_weight 665.67
_chemical_name_systematic
;

 ?

;
_space_group_IT_number 14
_symmetry_cell_setting monoclinic
_symmetry_space_group_name_Hall '-P 2ybc'
_symmetry_space_group_name_H-M 'P 1 21/c 1'
_atom_sites_solution_hydrogens geom
_atom_sites_solution_primary direct
_atom_sites_solution_secondary difmap
_audit_creation_method 'manual editing of SHELXL template'
_cell_angle_alpha 90.00
_cell_angle_beta 103.0787(14)
_cell_angle_gamma 90.00
_cell_formula_units_Z 4
_cell_length_a 9.8422(9)
_cell_length_b 17.8223(17)
_cell_length_c 18.2126(17)
_cell_measurement_reflns_used 6433
_cell_measurement_temperature 193(2)
_cell_measurement_theta_max 26.36
_cell_measurement_theta_min 2.29
_cell_volume 3111.8(5)
_computing_cell_refinement 'Bruker SAINT (Bruker, 1997)'
_computing_data_collection 'Bruker SMART (Bruker, 1997)'
_computing_data_reduction 'Bruker SAINT (Bruker, 1997)'
_computing_molecular_graphics 'Bruker SHELXTL (Bruker, 1997)'
_computing_publication_material 'Bruker SHELXTL (Bruker, 1997)'
_computing_structure_refinement 'SHELXL-97 (Sheldrick, 1997)'
_computing_structure_solution 'DIRDIF-96 (Beurskens et al., 1996)'
_diffrn_ambient_temperature 193(2)
_diffrn_detector_area_resol_mean 8.192
_diffrn_measured_fraction_theta_full 0.999
_diffrn_measured_fraction_theta_max 0.999
_diffrn_measurement_device_type 'Bruker PLATFORM diffractometer/SMART 1000 CCD area detector'
_diffrn_measurement_method '\w scans'
_diffrn_radiation_monochromator graphite
_diffrn_radiation_source 'fine-focus sealed tube'
_diffrn_radiation_type MoK\a
_diffrn_radiation_wavelength 0.71073
_diffrn_reflns_av_R_equivalents 0.0248
_diffrn_reflns_av_sigmaI/netI 0.0209
_diffrn_reflns_limit_h_max 12
_diffrn_reflns_limit_h_min -12
_diffrn_reflns_limit_k_max 22
_diffrn_reflns_limit_k_min -22
_diffrn_reflns_limit_l_max 22
_diffrn_reflns_limit_l_min -22
_diffrn_reflns_number 23722
_diffrn_reflns_theta_full 26.37
_diffrn_reflns_theta_max 26.37
_diffrn_reflns_theta_min 1.62
_diffrn_standards_decay_% 0
_diffrn_standards_interval_time 0
_diffrn_standards_number 0
_exptl_absorpt_coefficient_mu 0.634
_exptl_absorpt_correction_T_max 0.8526
_exptl_absorpt_correction_T_min 0.7902
_exptl_absorpt_correction_type multi-scan
_exptl_absorpt_process_details 'SADABS (Sheldrick, 1996)'
_exptl_crystal_colour yellow
_exptl_crystal_density_diffrn 1.421
_exptl_crystal_density_method 'not measured'
_exptl_crystal_description prism
_exptl_crystal_F_000 1368
_exptl_crystal_size_max 0.39
_exptl_crystal_size_mid 0.35
_exptl_crystal_size_min 0.26
_refine_diff_density_max 0.488
_refine_diff_density_min -0.225
_refine_diff_density_rms 0.055
_refine_ls_extinction_method none
_refine_ls_goodness_of_fit_ref 1.034
_refine_ls_hydrogen_treatment mixed
_refine_ls_matrix_type full
_refine_ls_number_parameters 387
_refine_ls_number_reflns 6360
_refine_ls_number_restraints 0
_refine_ls_restrained_S_all 1.034
_refine_ls_R_factor_all 0.0265
_refine_ls_R_factor_gt 0.0229
_refine_ls_shift/su_max 0.001
_refine_ls_shift/su_mean 0.000
_refine_ls_structure_factor_coef Fsqd
_refine_ls_weighting_details 'calc w=1/[\s^2^(Fo^2^)+(0.0345P)^2^+1.1923P] where P=(Fo^2^+2Fc^2^)/3'
_refine_ls_weighting_scheme calc
_refine_ls_wR_factor_gt 0.0601
_refine_ls_wR_factor_ref 0.0626
_reflns_number_gt 5747
_reflns_number_total 6360
_reflns_threshold_expression I>2\s(I)
_cod_data_source_file om050259wsi20050826_080214.cif
_cod_data_source_block 5b
_cod_depositor_comments
;
The following automatic conversions were performed:

'_symmetry_cell_setting' value 'Monoclinic' changed to 'monoclinic'
according to /home/saulius/struct/CIF-dictionaries/cif_core.dic
dictionary named 'cif_core.dic' version 2.4.1 from 2010-06-29.

Automatic conversion script
Id: cif_fix_values 1715 2011-07-08 13:25:40Z adriana 
;
_cod_original_sg_symbol_H-M 'P 21/c'
_cod_database_code 4075894

loop_
_symmetry_equiv_pos_as_xyz
'x, y, z'
'-x, y+1/2, -z+1/2'
'-x, -y, -z'
'x, -y-1/2, z-1/2'

loop_
_atom_site_label
_atom_site_type_symbol
_atom_site_fract_x
_atom_site_fract_y
_atom_site_fract_z
_atom_site_U_iso_or_equiv
_atom_site_adp_type
_atom_site_occupancy
_atom_site_symmetry_multiplicity
_atom_site_calc_flag
_atom_site_refinement_flags
Ru Ru 0.112788(12) 0.057041(7) 0.221800(7) 0.02080(5) Uani 1 1 d .
H1 H 0.066(2) 0.0485(11) 0.1387(12) 0.037(5) Uiso 1 1 d .
P1 P 0.32934(4) 0.04775(2) 0.20414(2) 0.02452(9) Uani 1 1 d .
H1P H 0.389(2) -0.0177(11) 0.2083(11) 0.034(5) Uiso 1 1 d .
P2 P 0.09076(4) -0.06872(2) 0.22468(2) 0.02154(9) Uani 1 1 d .
C1 C 0.1138(2) 0.17819(9) 0.25263(10) 0.0320(4) Uani 1 1 d .
H1A H 0.1749 0.2178 0.2382 0.038 Uiso 1 1 calc R
C2 C -0.0203(2) 0.15822(10) 0.21153(10) 0.0340(4) Uani 1 1 d .
H2 H -0.0695 0.1816 0.1629 0.041 Uiso 1 1 calc R
C3 C -0.07915(18) 0.10378(10) 0.25215(10) 0.0301(4) Uani 1 1 d .
H3 H -0.1754 0.0825 0.2372 0.036 Uiso 1 1 calc R
C3A C 0.01705(17) 0.09386(9) 0.32368(9) 0.0249(3) Uani 1 1 d .
C4 C 0.01018(19) 0.05136(9) 0.38835(10) 0.0286(4) Uani 1 1 d .
H4 H -0.0680 0.0201 0.3884 0.034 Uiso 1 1 calc R
C5 C 0.1172(2) 0.05583(10) 0.45066(10) 0.0332(4) Uani 1 1 d .
H5 H 0.1115 0.0283 0.4946 0.040 Uiso 1 1 calc R
C6 C 0.23603(19) 0.10034(11) 0.45136(10) 0.0342(4) Uani 1 1 d .
H6 H 0.3090 0.1020 0.4956 0.041 Uiso 1 1 calc R
C7 C 0.24810(18) 0.14123(10) 0.38941(10) 0.0323(4) Uani 1 1 d .
H7 H 0.3296 0.1701 0.3901 0.039 Uiso 1 1 calc R
C7A C 0.13773(18) 0.13990(9) 0.32453(9) 0.0266(3) Uani 1 1 d .
C11 C 0.37460(18) 0.08153(10) 0.11740(10) 0.0300(4) Uani 1 1 d .
C12 C 0.2863(2) 0.12855(13) 0.06871(11) 0.0453(5) Uani 1 1 d .
H12 H 0.1984 0.1417 0.0783 0.054 Uiso 1 1 calc R
C13 C 0.3259(3) 0.15693(16) 0.00515(13) 0.0635(7) Uani 1 1 d .
H13 H 0.2653 0.1900 -0.0279 0.076 Uiso 1 1 calc R
C14 C 0.4503(3) 0.13761(16) -0.00970(13) 0.0628(7) Uani 1 1 d .
H14 H 0.4765 0.1574 -0.0529 0.075 Uiso 1 1 calc R
C15 C 0.5387(3) 0.08946(15) 0.03766(15) 0.0601(7) Uani 1 1 d .
H15 H 0.6248 0.0751 0.0265 0.072 Uiso 1 1 calc R
C16 C 0.5015(2) 0.06200(12) 0.10180(14) 0.0458(5) Uani 1 1 d .
H16 H 0.5633 0.0297 0.1351 0.055 Uiso 1 1 calc R
C21 C 0.46619(17) 0.09352(10) 0.27489(10) 0.0308(4) Uani 1 1 d .
C22 C 0.5471(2) 0.05206(13) 0.33348(12) 0.0431(5) Uani 1 1 d .
H22 H 0.5382 -0.0010 0.3341 0.052 Uiso 1 1 calc R
C23 C 0.6406(2) 0.08806(19) 0.39098(13) 0.0616(7) Uani 1 1 d .
H23 H 0.6953 0.0595 0.4310 0.074 Uiso 1 1 calc R
C24 C 0.6550(2) 0.1645(2) 0.39053(14) 0.0696(9) Uani 1 1 d .
H24 H 0.7176 0.1889 0.4308 0.084 Uiso 1 1 calc R
C25 C 0.5787(3) 0.20602(16) 0.33156(14) 0.0596(7) Uani 1 1 d .
H25 H 0.5909 0.2588 0.3304 0.072 Uiso 1 1 calc R
C26 C 0.4837(2) 0.17071(12) 0.27372(12) 0.0418(5) Uani 1 1 d .
H26 H 0.4308 0.1995 0.2333 0.050 Uiso 1 1 calc R
C31 C 0.08048(16) -0.12390(9) 0.13809(9) 0.0244(3) Uani 1 1 d .
C32 C 0.12327(18) -0.09251(10) 0.07671(10) 0.0305(4) Uani 1 1 d .
H32 H 0.1586 -0.0427 0.0801 0.037 Uiso 1 1 calc R
C33 C 0.1147(2) -0.13326(11) 0.01096(10) 0.0349(4) Uani 1 1 d .
H33 H 0.1425 -0.1109 -0.0307 0.042 Uiso 1 1 calc R
C34 C 0.06586(19) -0.20645(11) 0.00580(10) 0.0343(4) Uani 1 1 d .
H34 H 0.0621 -0.2347 -0.0389 0.041 Uiso 1 1 calc R
C35 C 0.02281(19) -0.23811(10) 0.06570(10) 0.0324(4) Uani 1 1 d .
H35 H -0.0111 -0.2882 0.0622 0.039 Uiso 1 1 calc R
C36 C 0.02882(18) -0.19715(9) 0.13112(9) 0.0285(3) Uani 1 1 d .
H36 H -0.0027 -0.2192 0.1718 0.034 Uiso 1 1 calc R
C41 C 0.22683(16) -0.11707(9) 0.29562(9) 0.0250(3) Uani 1 1 d .
C42 C 0.29242(18) -0.07455(10) 0.35786(10) 0.0301(4) Uani 1 1 d .
H42 H 0.2731 -0.0224 0.3592 0.036 Uiso 1 1 calc R
C43 C 0.3855(2) -0.10753(11) 0.41780(10) 0.0369(4) Uani 1 1 d .
H43 H 0.4291 -0.0779 0.4599 0.044 Uiso 1 1 calc R
C44 C 0.4150(2) -0.18318(11) 0.41652(11) 0.0388(4) Uani 1 1 d .
H44 H 0.4779 -0.2058 0.4579 0.047 Uiso 1 1 calc R
C45 C 0.3525(2) -0.22593(11) 0.35453(11) 0.0377(4) Uani 1 1 d .
H45 H 0.3737 -0.2778 0.3531 0.045 Uiso 1 1 calc R
C46 C 0.25890(18) -0.19317(10) 0.29446(10) 0.0310(4) Uani 1 1 d .
H46 H 0.2164 -0.2229 0.2522 0.037 Uiso 1 1 calc R
C51 C -0.06678(17) -0.10130(9) 0.25397(9) 0.0255(3) Uani 1 1 d .
C52 C -0.0635(2) -0.12904(10) 0.32583(10) 0.0320(4) Uani 1 1 d .
H52 H 0.0235 -0.1351 0.3608 0.038 Uiso 1 1 calc R
C53 C -0.1868(2) -0.14806(11) 0.34685(11) 0.0399(5) Uani 1 1 d .
H53 H -0.1833 -0.1666 0.3962 0.048 Uiso 1 1 calc R
C54 C -0.3134(2) -0.14017(11) 0.29669(13) 0.0424(5) Uani 1 1 d .
H54 H -0.3971 -0.1532 0.3113 0.051 Uiso 1 1 calc R
C55 C -0.3182(2) -0.11318(12) 0.22481(12) 0.0420(5) Uani 1 1 d .
H55 H -0.4053 -0.1083 0.1898 0.050 Uiso 1 1 calc R
C56 C -0.19600(18) -0.09334(10) 0.20390(11) 0.0341(4) Uani 1 1 d .
H56 H -0.2004 -0.0741 0.1548 0.041 Uiso 1 1 calc R

loop_
_atom_site_aniso_label
_atom_site_aniso_U_11
_atom_site_aniso_U_22
_atom_site_aniso_U_33
_atom_site_aniso_U_23
_atom_site_aniso_U_13
_atom_site_aniso_U_12
Ru 0.02360(8) 0.01914(8) 0.02061(8) 0.00183(4) 0.00702(5) 0.00145(4)
P1 0.0245(2) 0.0223(2) 0.0280(2) 0.00078(16) 0.00865(17) 0.00064(15)
P2 0.0248(2) 0.0202(2) 0.0206(2) 0.00099(14) 0.00726(16) -0.00029(15)
C1 0.0471(10) 0.0201(8) 0.0336(9) 0.0021(7) 0.0194(8) 0.0039(7)
C2 0.0464(10) 0.0304(9) 0.0269(8) 0.0044(7) 0.0116(8) 0.0174(8)
C3 0.0273(8) 0.0348(9) 0.0284(8) -0.0012(7) 0.0069(7) 0.0086(7)
C3A 0.0273(8) 0.0230(8) 0.0264(8) -0.0013(6) 0.0100(6) 0.0042(6)
C4 0.0316(9) 0.0282(9) 0.0295(9) 0.0008(7) 0.0144(7) 0.0007(7)
C5 0.0416(10) 0.0359(10) 0.0246(8) 0.0049(7) 0.0125(8) 0.0058(7)
C6 0.0313(9) 0.0442(11) 0.0252(8) -0.0058(8) 0.0026(7) 0.0043(8)
C7 0.0317(9) 0.0334(9) 0.0338(9) -0.0091(7) 0.0118(7) -0.0051(7)
C7A 0.0340(9) 0.0200(8) 0.0292(8) -0.0024(6) 0.0142(7) 0.0010(6)
C11 0.0331(9) 0.0311(9) 0.0285(8) -0.0057(7) 0.0129(7) -0.0085(7)
C12 0.0392(11) 0.0615(14) 0.0354(10) 0.0122(10) 0.0092(8) -0.0067(9)
C13 0.0637(15) 0.0880(19) 0.0368(12) 0.0198(12) 0.0071(11) -0.0220(14)
C14 0.0791(17) 0.0820(19) 0.0343(11) -0.0126(12) 0.0275(12) -0.0436(15)
C15 0.0628(15) 0.0695(17) 0.0630(16) -0.0229(14) 0.0456(13) -0.0237(13)
C16 0.0435(11) 0.0459(12) 0.0558(13) -0.0085(10) 0.0272(10) -0.0040(9)
C21 0.0244(8) 0.0401(10) 0.0294(8) -0.0012(7) 0.0093(7) -0.0043(7)
C22 0.0294(10) 0.0626(14) 0.0377(11) 0.0052(9) 0.0086(8) 0.0057(9)
C23 0.0294(11) 0.114(2) 0.0393(12) 0.0023(13) 0.0033(9) -0.0027(13)
C24 0.0418(13) 0.127(3) 0.0409(13) -0.0223(15) 0.0111(10) -0.0371(15)
C25 0.0624(14) 0.0709(16) 0.0534(14) -0.0216(12) 0.0296(12) -0.0404(13)
C26 0.0443(11) 0.0454(11) 0.0384(10) -0.0044(9) 0.0150(9) -0.0153(9)
C31 0.0249(8) 0.0260(8) 0.0228(8) -0.0006(6) 0.0063(6) -0.0001(6)
C32 0.0350(9) 0.0306(9) 0.0277(8) -0.0012(7) 0.0108(7) -0.0071(7)
C33 0.0424(10) 0.0407(10) 0.0248(8) -0.0004(7) 0.0147(8) -0.0069(8)
C34 0.0395(10) 0.0379(10) 0.0262(8) -0.0078(7) 0.0088(7) -0.0017(8)
C35 0.0390(9) 0.0257(9) 0.0326(9) -0.0037(7) 0.0081(8) -0.0030(7)
C36 0.0338(9) 0.0268(8) 0.0266(8) 0.0014(7) 0.0104(7) -0.0015(7)
C41 0.0259(8) 0.0252(8) 0.0250(8) 0.0041(6) 0.0081(6) 0.0014(6)
C42 0.0334(9) 0.0278(8) 0.0291(9) 0.0002(7) 0.0071(7) 0.0034(7)
C43 0.0380(10) 0.0434(11) 0.0277(9) 0.0010(8) 0.0038(8) 0.0036(8)
C44 0.0363(10) 0.0443(11) 0.0345(10) 0.0125(8) 0.0051(8) 0.0093(8)
C45 0.0418(10) 0.0291(9) 0.0432(10) 0.0094(8) 0.0117(8) 0.0085(8)
C46 0.0339(9) 0.0266(9) 0.0328(9) 0.0013(7) 0.0086(7) 0.0021(7)
C51 0.0313(8) 0.0207(8) 0.0274(8) -0.0022(6) 0.0127(7) -0.0017(6)
C52 0.0407(10) 0.0286(9) 0.0298(9) -0.0016(7) 0.0143(8) -0.0051(7)
C53 0.0574(12) 0.0315(10) 0.0397(10) -0.0027(8) 0.0296(10) -0.0074(8)
C54 0.0429(11) 0.0333(10) 0.0613(13) -0.0096(9) 0.0337(10) -0.0075(8)
C55 0.0298(9) 0.0436(11) 0.0548(12) -0.0037(9) 0.0144(9) 0.0008(8)
C56 0.0313(9) 0.0361(10) 0.0368(10) 0.0030(8) 0.0120(8) 0.0021(7)

loop_
_atom_type_symbol
_atom_type_description
_atom_type_scat_dispersion_real
_atom_type_scat_dispersion_imag
_atom_type_scat_source
C C 0.0033 0.0016 'International Tables Vol C Tables 4.2.6.8 and 6.1.1.4'
H H 0.0000 0.0000 'International Tables Vol C Tables 4.2.6.8 and 6.1.1.4'
P P 0.1023 0.0942 'International Tables Vol C Tables 4.2.6.8 and 6.1.1.4'
Ru Ru -1.2594 0.8363 'International Tables Vol C Tables 4.2.6.8 and 6.1.1.4'

loop_
_geom_angle_atom_site_label_1
_geom_angle_atom_site_label_2
_geom_angle_atom_site_label_3
_geom_angle
C2 Ru C1 36.95(7)
C2 Ru P1 127.94(5)
C1 Ru P1 99.10(5)
C2 Ru C3 37.16(7)
C1 Ru C3 62.28(7)
P1 Ru C3 161.25(5)
C2 Ru P2 138.99(5)
C1 Ru P2 162.16(5)
P1 Ru P2 91.696(15)
C3 Ru P2 105.81(5)
C2 Ru C7A 60.57(6)
C1 Ru C7A 36.71(6)
P1 Ru C7A 103.29(4)
C3 Ru C7A 60.88(6)
P2 Ru C7A 126.81(4)
C2 Ru C3A 60.32(6)
C1 Ru C3A 60.79(6)
P1 Ru C3A 134.35(4)
C3 Ru C3A 36.31(6)
P2 Ru C3A 101.59(4)
C7A Ru C3A 35.64(6)
C2 Ru H1 87.5(8)
C1 Ru H1 109.8(8)
P1 Ru H1 86.1(8)
C3 Ru H1 101.8(8)
P2 Ru H1 85.0(8)
C7A Ru H1 145.8(8)
C3A Ru H1 138.0(8)
C21 P1 H1P 96.2(9)
C11 P1 H1P 98.6(9)
Ru P1 H1P 119.5(9)
C21 P1 C11 100.15(8)
C21 P1 Ru 116.09(6)
C11 P1 Ru 121.65(6)
C31 P2 C51 101.11(7)
C31 P2 C41 103.89(7)
C51 P2 C41 100.05(7)
C31 P2 Ru 119.88(5)
C51 P2 Ru 114.30(5)
C41 P2 Ru 114.91(5)
C2 C1 C7A 107.62(15)
C2 C1 Ru 70.80(10)
C7A C1 Ru 76.23(9)
C1 C2 C3 109.84(15)
C1 C2 Ru 72.25(10)
C3 C2 Ru 72.70(10)
C2 C3 C3A 107.07(16)
C2 C3 Ru 70.14(10)
C3A C3 Ru 76.06(9)
C4 C3A C3 132.42(16)
C4 C3A C7A 119.38(15)
C3 C3A C7A 108.18(15)
C4 C3A Ru 127.55(11)
C3 C3A Ru 67.63(9)
C7A C3A Ru 72.03(9)
C5 C4 C3A 119.19(16)
C4 C5 C6 121.50(16)
C7 C6 C5 121.17(16)
C6 C7 C7A 119.09(16)
C7 C7A C3A 119.63(15)
C7 C7A C1 133.28(16)
C3A C7A C1 107.08(15)
C7 C7A Ru 126.72(12)
C3A C7A Ru 72.34(9)
C1 C7A Ru 67.06(9)
C12 C11 C16 119.18(18)
C12 C11 P1 120.85(14)
C16 C11 P1 119.92(16)
C11 C12 C13 120.0(2)
C14 C13 C12 120.4(2)
C13 C14 C15 120.3(2)
C14 C15 C16 119.8(2)
C11 C16 C15 120.3(2)
C26 C21 C22 119.14(18)
C26 C21 P1 120.34(14)
C22 C21 P1 120.36(15)
C23 C22 C21 120.1(2)
C24 C23 C22 120.5(2)
C23 C24 C25 120.0(2)
C24 C25 C26 120.1(2)
C21 C26 C25 120.1(2)
C36 C31 C32 118.10(15)
C36 C31 P2 121.70(12)
C32 C31 P2 120.20(13)
C33 C32 C31 120.71(16)
C34 C33 C32 120.25(16)
C35 C34 C33 119.74(16)
C34 C35 C36 120.25(16)
C35 C36 C31 120.93(16)
C46 C41 C42 118.44(15)
C46 C41 P2 124.98(13)
C42 C41 P2 116.32(12)
C43 C42 C41 120.75(17)
C44 C43 C42 120.31(18)
C43 C44 C45 119.64(17)
C44 C45 C46 120.24(17)
C45 C46 C41 120.60(17)
C52 C51 C56 118.34(15)
C52 C51 P2 122.77(13)
C56 C51 P2 118.75(13)
C51 C52 C53 120.50(18)
C54 C53 C52 120.44(18)
C53 C54 C55 119.69(17)
C54 C55 C56 120.11(19)
C55 C56 C51 120.91(18)

loop_
_geom_bond_atom_site_label_1
_geom_bond_atom_site_label_2
_geom_bond_distance
Ru C2 2.2117(17)
Ru C1 2.2304(17)
Ru P1 2.2324(5)
Ru C3 2.2452(16)
Ru P2 2.2536(5)
Ru C7A 2.3523(16)
Ru C3A 2.3564(16)
Ru H1 1.49(2)
P1 C21 1.8315(18)
P1 C11 1.8372(18)
P1 H1P 1.30(2)
P2 C31 1.8418(16)
P2 C51 1.8440(17)
P2 C41 1.8499(16)
C1 C2 1.408(3)
C1 C7A 1.448(2)
C2 C3 1.421(3)
C3 C3A 1.438(2)
C3A C4 1.415(2)
C3A C7A 1.441(2)
C4 C5 1.365(3)
C5 C6 1.411(3)
C6 C7 1.371(3)
C7 C7A 1.413(2)
C11 C12 1.377(3)
C11 C16 1.386(3)
C12 C13 1.397(3)
C13 C14 1.357(4)
C14 C15 1.378(4)
C15 C16 1.390(3)
C21 C26 1.387(3)
C21 C22 1.391(3)
C22 C23 1.386(3)
C23 C24 1.370(4)
C24 C25 1.378(4)
C25 C26 1.390(3)
C31 C36 1.396(2)
C31 C32 1.398(2)
C32 C33 1.387(2)
C33 C34 1.386(3)
C34 C35 1.377(3)
C35 C36 1.387(2)
C41 C46 1.394(2)
C41 C42 1.395(2)
C42 C43 1.387(2)
C43 C44 1.381(3)
C44 C45 1.385(3)
C45 C46 1.389(3)
C51 C52 1.392(2)
C51 C56 1.394(2)
C52 C53 1.395(3)
C53 C54 1.375(3)
C54 C55 1.385(3)
C55 C56 1.387(3)

loop_
_geom_torsion_atom_site_label_1
_geom_torsion_atom_site_label_2
_geom_torsion_atom_site_label_3
_geom_torsion_atom_site_label_4
_geom_torsion
C2 Ru P1 C21 69.61(9)
C1 Ru P1 C21 43.96(8)
C3 Ru P1 C21 37.50(16)
P2 Ru P1 C21 -121.79(7)
C7A Ru P1 C21 6.74(8)
C3A Ru P1 C21 -13.73(9)
C2 Ru P1 C11 -52.54(9)
C1 Ru P1 C11 -78.20(8)
C3 Ru P1 C11 -84.66(16)
P2 Ru P1 C11 116.05(7)
C7A Ru P1 C11 -115.42(8)
C3A Ru P1 C11 -135.89(9)
C2 Ru P2 C31 97.10(9)
C1 Ru P2 C31 163.38(17)
P1 Ru P2 C31 -69.15(6)
C3 Ru P2 C31 117.63(7)
C7A Ru P2 C31 -177.18(8)
C3A Ru P2 C31 154.80(7)
C2 Ru P2 C51 -23.11(9)
C1 Ru P2 C51 43.17(18)
P1 Ru P2 C51 170.63(6)
C3 Ru P2 C51 -2.58(7)
C7A Ru P2 C51 62.61(8)
C3A Ru P2 C51 34.58(7)
C2 Ru P2 C41 -138.00(9)
C1 Ru P2 C41 -71.72(18)
P1 Ru P2 C41 55.74(6)
C3 Ru P2 C41 -117.47(7)
C7A Ru P2 C41 -52.29(8)
C3A Ru P2 C41 -80.31(7)
P1 Ru C1 C2 145.38(9)
C3 Ru C1 C2 -36.96(10)
P2 Ru C1 C2 -88.08(19)
C7A Ru C1 C2 -114.55(15)
C3A Ru C1 C2 -78.43(11)
C2 Ru C1 C7A 114.55(15)
P1 Ru C1 C7A -100.07(9)
C3 Ru C1 C7A 77.59(11)
P2 Ru C1 C7A 26.5(2)
C3A Ru C1 C7A 36.11(9)
C7A C1 C2 C3 -4.55(19)
Ru C1 C2 C3 63.41(12)
C7A C1 C2 Ru -67.97(11)
P1 Ru C2 C1 -45.34(12)
C3 Ru C2 C1 118.23(15)
P2 Ru C2 C1 152.19(8)
C7A Ru C2 C1 38.63(10)
C3A Ru C2 C1 79.82(11)
C1 Ru C2 C3 -118.23(15)
P1 Ru C2 C3 -163.57(8)
P2 Ru C2 C3 33.96(14)
C7A Ru C2 C3 -79.60(11)
C3A Ru C2 C3 -38.41(10)
C1 C2 C3 C3A 4.61(19)
Ru C2 C3 C3A 67.74(11)
C1 C2 C3 Ru -63.13(12)
C1 Ru C3 C2 36.75(11)
P1 Ru C3 C2 43.9(2)
P2 Ru C3 C2 -157.61(10)
C7A Ru C3 C2 78.68(11)
C3A Ru C3 C2 114.28(15)
C2 Ru C3 C3A -114.28(15)
C1 Ru C3 C3A -77.53(11)
P1 Ru C3 C3A -70.33(18)
P2 Ru C3 C3A 88.12(10)
C7A Ru C3 C3A -35.59(9)
C2 C3 C3A C4 175.14(17)
Ru C3 C3A C4 -121.11(18)
C2 C3 C3A C7A -2.85(18)
Ru C3 C3A C7A 60.90(11)
C2 C3 C3A Ru -63.75(11)
C2 Ru C3A C4 166.46(18)
C1 Ru C3A C4 -150.86(17)
P1 Ru C3A C4 -77.91(16)
C3 Ru C3A C4 127.1(2)
P2 Ru C3A C4 26.14(15)
C7A Ru C3A C4 -113.65(19)
C2 Ru C3A C3 39.33(11)
C1 Ru C3A C3 82.01(11)
P1 Ru C3A C3 154.96(9)
P2 Ru C3A C3 -100.99(10)
C7A Ru C3A C3 119.22(14)
C2 Ru C3A C7A -79.89(11)
C1 Ru C3A C7A -37.21(10)
P1 Ru C3A C7A 35.74(11)
C3 Ru C3A C7A -119.22(14)
P2 Ru C3A C7A 139.79(9)
C3 C3A C4 C5 -176.77(17)
C7A C3A C4 C5 1.0(2)
Ru C3A C4 C5 90.24(19)
C3A C4 C5 C6 -1.7(3)
C4 C5 C6 C7 0.4(3)
C5 C6 C7 C7A 1.5(3)
C6 C7 C7A C3A -2.1(2)
C6 C7 C7A C1 176.60(18)
C6 C7 C7A Ru -91.43(19)
C4 C3A C7A C7 0.8(2)
C3 C3A C7A C7 179.11(15)
Ru C3A C7A C7 -122.73(15)
C4 C3A C7A C1 -178.17(14)
C3 C3A C7A C1 0.12(18)
Ru C3A C7A C1 58.28(11)
C4 C3A C7A Ru 123.55(14)
C3 C3A C7A Ru -58.16(11)
C2 C1 C7A C7 -176.11(18)
Ru C1 C7A C7 119.55(19)
C2 C1 C7A C3A 2.68(18)
Ru C1 C7A C3A -61.66(11)
C2 C1 C7A Ru 64.34(12)
C2 Ru C7A C7 -166.69(17)
C1 Ru C7A C7 -127.8(2)
P1 Ru C7A C7 -40.39(15)
C3 Ru C7A C7 150.46(17)
P2 Ru C7A C7 62.01(16)
C3A Ru C7A C7 114.19(18)
C2 Ru C7A C3A 79.11(11)
C1 Ru C7A C3A 118.00(14)
P1 Ru C7A C3A -154.58(8)
C3 Ru C7A C3A 36.26(9)
P2 Ru C7A C3A -52.18(10)
C2 Ru C7A C1 -38.89(11)
P1 Ru C7A C1 87.41(10)
C3 Ru C7A C1 -81.74(11)
P2 Ru C7A C1 -170.18(9)
C3A Ru C7A C1 -118.00(14)
C21 P1 C11 C12 -114.33(17)
Ru P1 C11 C12 15.10(19)
C21 P1 C11 C16 63.17(17)
Ru P1 C11 C16 -167.40(13)
C16 C11 C12 C13 -1.0(3)
P1 C11 C12 C13 176.51(18)
C11 C12 C13 C14 1.0(4)
C12 C13 C14 C15 0.3(4)
C13 C14 C15 C16 -1.5(4)
C12 C11 C16 C15 -0.2(3)
P1 C11 C16 C15 -177.71(17)
C14 C15 C16 C11 1.4(3)
C11 P1 C21 C26 55.40(16)
Ru P1 C21 C26 -77.54(16)
C11 P1 C21 C22 -129.20(16)
Ru P1 C21 C22 97.86(15)
C26 C21 C22 C23 2.0(3)
P1 C21 C22 C23 -173.47(16)
C21 C22 C23 C24 -0.4(3)
C22 C23 C24 C25 -1.7(4)
C23 C24 C25 C26 2.1(4)
C22 C21 C26 C25 -1.6(3)
P1 C21 C26 C25 173.86(16)
C24 C25 C26 C21 -0.4(3)
C51 P2 C31 C36 -35.22(15)
C41 P2 C31 C36 68.18(15)
Ru P2 C31 C36 -161.84(12)
C51 P2 C31 C32 143.97(14)
C41 P2 C31 C32 -112.62(14)
Ru P2 C31 C32 17.36(16)
C36 C31 C32 C33 -0.1(3)
P2 C31 C32 C33 -179.36(14)
C31 C32 C33 C34 -1.2(3)
C32 C33 C34 C35 1.4(3)
C33 C34 C35 C36 -0.3(3)
C34 C35 C36 C31 -1.1(3)
C32 C31 C36 C35 1.3(3)
P2 C31 C36 C35 -179.50(13)
C31 P2 C41 C46 -28.12(16)
C51 P2 C41 C46 76.08(16)
Ru P2 C41 C46 -161.01(13)
C31 P2 C41 C42 157.75(13)
C51 P2 C41 C42 -98.04(14)
Ru P2 C41 C42 24.86(15)
C46 C41 C42 C43 -1.1(3)
P2 C41 C42 C43 173.38(14)
C41 C42 C43 C44 0.3(3)
C42 C43 C44 C45 0.8(3)
C43 C44 C45 C46 -1.0(3)
C44 C45 C46 C41 0.1(3)
C42 C41 C46 C45 1.0(3)
P2 C41 C46 C45 -173.05(14)
C31 P2 C51 C52 126.94(14)
C41 P2 C51 C52 20.49(16)
Ru P2 C51 C52 -102.84(14)
C31 P2 C51 C56 -57.40(15)
C41 P2 C51 C56 -163.85(14)
Ru P2 C51 C56 72.82(14)
C56 C51 C52 C53 -0.2(3)
P2 C51 C52 C53 175.49(14)
C51 C52 C53 C54 0.5(3)
C52 C53 C54 C55 0.0(3)
C53 C54 C55 C56 -0.8(3)
C54 C55 C56 C51 1.1(3)
C52 C51 C56 C55 -0.6(3)
P2 C51 C56 C55 -176.45(15)
P2 Ru P1 H1P -7.3(10)
C1 Ru P1 H1P 158.4(10)
C2 Ru P1 H1P -175.9(10)
C3 Ru P1 H1P 152.0(10)
C3A Ru P1 H1P 100.7(10)
C7A Ru P1 H1P 121.2(10)
H1 Ru P1 C11 31.2(8)
H1 Ru P1 C21 153.4(8)
H1 Ru P1 H1P -92.2(12)
H1 Ru P2 C31 16.7(8)
H1 Ru P2 C41 141.6(8)
H1 Ru P2 C51 -103.5(8)
H1 Ru C1 C2 56.3(8)
H1 Ru C1 C7A 170.9(8)
H1 Ru C2 C3 113.4(8)
H1 Ru C3 C3A 176.2(8)
H1 Ru C3A C4 121.6(11)
H1 Ru C3A C7A -124.8(11)
H1 Ru C7A C7 -143.2(14)
H1P P1 C11 C12 147.8(9)
H1P P1 C11 C16 -34.7(9)
H1P P1 C21 C22 -29.3(9)
H1P P1 C21 C26 155.3(9)
